data_2002650
loop_
_publ_author_name
'Rabbow, Ch'
'Mueller-Buschbaum, Hk'

_publ_section_title
;
Zur Kenntnis eines Barium-Lanthanoid-Oxomanganats(IV,V): Ba3 Er Mn2 O9
;
_journal_name_full
;
Zeitschrift fuer Naturforschung, Teil B. Anorganische Chemie,
Organische Chemie (42,1987-)
;
_journal_page_first 1277
_journal_page_last 1281
_journal_volume 49
_journal_year 1994
_chemical_formula_structural 'Ba3 Er (Mn2 O9)'
_chemical_formula_sum 'Ba3 Er Mn2 O9'
_chemical_name_systematic
;
Tribarium erbium manganese(IV) manganese(V) oxide
;
_space_group_IT_number 36
_symmetry_cell_setting orthorhombic
_symmetry_Int_Tables_number 36
_symmetry_space_group_name_Hall 'C 2c -2'
_symmetry_space_group_name_H-M 'C m c 21'
_cell_angle_alpha 90
_cell_angle_beta 90
_cell_angle_gamma 90
_cell_formula_units_Z 4
_cell_length_a 5.823(1)
_cell_length_b 10.099(1)
_cell_length_c 14.409(2)
_cell_volume 847.3
_refine_ls_R_factor_all 0.052
_cod_database_code 2002650

loop_
_symmetry_equiv_pos_as_xyz
x,y,z
-x,y,z
-x,-y,1/2+z
x,-y,1/2+z
1/2+x,1/2+y,z
1/2-x,1/2+y,z
1/2-x,1/2-y,1/2+z
1/2+x,1/2-y,1/2+z

loop_
_atom_site_label
_atom_site_type_symbol
_atom_site_symmetry_multiplicity
_atom_site_Wyckoff_symbol
_atom_site_fract_x
_atom_site_fract_y
_atom_site_fract_z
_atom_site_occupancy
_atom_site_attached_hydrogens
_atom_site_calc_flag
Er1 Er3+ 4 a 0. 0.9991(1) 0.0082(1) 1. 0 d
Ba1 Ba2+ 4 a 0. 0.9997(1) 0.7584(1) 1. 0 d
Ba2 Ba2+ 4 a 0. 0.3322(1) 0.9194(1) 1. 0 d
Ba3 Ba2+ 4 a 0. 0.6656(1) 0.0978(1) 1. 0 d
Mn1 Mn4+ 4 a 0. 0.6654(1) 0.8472(1) 1. 0 d
Mn2 Mn4+ 4 a 0. 0.3327(1) 0.1502(1) 1. 0 d
O1 O2- 4 a 0. 0.8223(1) 0.9196(3) 1. 0 d
O2 O2- 4 a 0. 0.1727(5) 0.1032(4) 1. 0 d
O3 O2- 8 b 0.7503(7) 0.5849(3) 0.9153(2) 1. 0 d
O4 O2- 8 b 0.2260(5) 0.4098(2) 0.0973(2) 1. 0 d
O5 O2- 8 b 0.7806(5) 0.7388(3) 0.7512(3) 1. 0 d
O6 O2- 4 a 0. 0.5235(4) 0.7545(6) 1. 0 d

loop_
_atom_type_symbol
_atom_type_oxidation_number
Er3+ 3.000
Ba2+ 2.000
Mn4+ 4.500
O2- -2.000
